data_7161074
loop_
_publ_author_name
'Yakovleva, Elizaveta D.'
'Shelukho, Evgeniya R.'
'Erokhin, Pavel P.'
'Ilyushenkova, Valentina V.'
'Guryeva, Aleksandra S.'
'Logvinenko, Nikita A.'
'Khrustalev, Victor N.'
'Grigoriev, Mikhail S.'
'Zubkov, Fedor I.'
'Zaytsev, Vladimir P.'

_publ_section_title
;
 Application of the intramolecular Diels-Alder vinylarene (IMDAV) reaction
 for the synthesis of benzo- and carbocyclofuroisoindole carboxylic acids
 and its limitations.
;
_journal_issue 15
_journal_name_full 'Organic &amp; biomolecular chemistry'
_journal_page_first 3274
_journal_page_last 3286
_journal_paper_doi 10.1039/d5ob01918d
_journal_volume 24
_journal_year 2026
_chemical_formula_moiety 'C22 H16 F3 N O4, C2 H6 O S'
_chemical_formula_sum 'C24 H22 F3 N O5 S'
_chemical_formula_weight 493.49
_space_group_crystal_system triclinic
_space_group_IT_number 2
_space_group_name_Hall '-P 1'
_space_group_name_H-M_alt 'P -1'
_atom_sites_solution_hydrogens mixed
_atom_sites_solution_primary difmap
_atom_sites_solution_secondary difmap
_audit_creation_method SHELXL-2013
_audit_update_record
;
2025-12-07 deposited with the CCDC.	2026-03-04 downloaded from the CCDC.
;
_cell_angle_alpha 80.904(2)
_cell_angle_beta 85.135(2)
_cell_angle_gamma 72.729(2)
_cell_formula_units_Z 2
_cell_length_a 6.69436(16)
_cell_length_b 7.4987(2)
_cell_length_c 23.1930(6)
_cell_measurement_reflns_used 15218
_cell_measurement_temperature 100(2)
_cell_measurement_theta_max 78.97
_cell_measurement_theta_min 3.87
_cell_volume 1096.90(5)
_computing_cell_refinement 'CrysAlisPro 1.171.41.117a (Rigaku OD, 2021)'
_computing_data_collection 'CrysAlisPro 1.171.41.117a (Rigaku OD, 2021)'
_computing_data_reduction 'CrysAlisPro 1.171.41.117a (Rigaku OD, 2021)'
_computing_molecular_graphics 'SHELXTL (Sheldrick, 2015)'
_computing_publication_material 'SHELXTL (Sheldrick, 2015)'
_computing_structure_refinement 'SHELXL (Sheldrick, 2015)'
_computing_structure_solution 'SHELXT (Sheldrick, 2015)'
_diffrn_ambient_temperature 100(2)
_diffrn_measured_fraction_theta_full 0.997
_diffrn_measured_fraction_theta_max 0.976
_diffrn_measurement_device_type 'Rigaku XtaLAB Synergy-S, HyPix-6000HE area-detector'
_diffrn_measurement_method '\f and \w'
_diffrn_radiation_type CuK\a
_diffrn_radiation_wavelength 1.54184
_diffrn_reflns_av_R_equivalents 0.0831
_diffrn_reflns_av_unetI/netI 0.0360
_diffrn_reflns_Laue_measured_fraction_full 0.997
_diffrn_reflns_Laue_measured_fraction_max 0.976
_diffrn_reflns_limit_h_max 6
_diffrn_reflns_limit_h_min -8
_diffrn_reflns_limit_k_max 9
_diffrn_reflns_limit_k_min -9
_diffrn_reflns_limit_l_max 29
_diffrn_reflns_limit_l_min -29
_diffrn_reflns_number 26336
_diffrn_reflns_point_group_measured_fraction_full 0.997
_diffrn_reflns_point_group_measured_fraction_max 0.976
_diffrn_reflns_theta_full 67.684
_diffrn_reflns_theta_max 79.938
_diffrn_reflns_theta_min 3.863
_diffrn_source 'micro-focus sealed X-ray tube'
_exptl_absorpt_coefficient_mu 1.883
_exptl_absorpt_correction_T_max 1.000
_exptl_absorpt_correction_T_min 0.651
_exptl_absorpt_correction_type multi-scan
_exptl_absorpt_process_details
;
CrysAlisPro 1.171.41.117a (Rigaku Oxford Diffraction, 2021)
Empirical absorption correction using spherical harmonics,
implemented in SCALE3 ABSPACK scaling algorithm.
;
_exptl_crystal_colour colourless
_exptl_crystal_density_diffrn 1.494
_exptl_crystal_description needle
_exptl_crystal_F_000 512
_exptl_crystal_size_max 0.24
_exptl_crystal_size_mid 0.06
_exptl_crystal_size_min 0.06
_refine_diff_density_max 0.536
_refine_diff_density_min -0.563
_refine_diff_density_rms 0.075
_refine_ls_extinction_method none
_refine_ls_goodness_of_fit_ref 1.037
_refine_ls_hydrogen_treatment mixed
_refine_ls_matrix_type full
_refine_ls_number_parameters 313
_refine_ls_number_reflns 4689
_refine_ls_number_restraints 0
_refine_ls_restrained_S_all 1.037
_refine_ls_R_factor_all 0.0659
_refine_ls_R_factor_gt 0.0618
_refine_ls_shift/su_max 0.000
_refine_ls_shift/su_mean 0.000
_refine_ls_structure_factor_coef Fsqd
_refine_ls_weighting_details 'w=1/[\s^2^(Fo^2^)+(0.0774P)^2^+1.3324P] where P=(Fo^2^+2Fc^2^)/3'
_refine_ls_weighting_scheme calc
_refine_ls_wR_factor_gt 0.1477
_refine_ls_wR_factor_ref 0.1504
_reflns_Friedel_coverage 0.000
_reflns_number_gt 4317
_reflns_number_total 4689
_reflns_threshold_expression 'I > 2\s(I)'
_cod_data_source_file d5ob01918d2.cif
_cod_data_source_block 23g
_cod_depositor_comments 'Adding full bibliography for 7161069--7161075.cif.'
_cod_database_code 7161074
_shelx_space_group_comment
;
The symmetry employed for this shelxl refinement is uniquely defined
by the following loop, which should always be used as a source of
symmetry information in preference to the above space-group names.
They are only intended as comments.
;
_shelx_estimated_absorpt_t_min 0.661
_shelx_estimated_absorpt_t_max 0.895
_shelxl_version_number 2013-4

loop_
_space_group_symop_operation_xyz
'x, y, z'
'-x, -y, -z'

loop_
_atom_site_label
_atom_site_type_symbol
_atom_site_fract_x
_atom_site_fract_y
_atom_site_fract_z
_atom_site_U_iso_or_equiv
_atom_site_adp_type
_atom_site_occupancy
_atom_site_site_symmetry_order
_atom_site_calc_flag
_atom_site_refinement_flags_posn
_atom_site_refinement_flags_adp
_atom_site_refinement_flags_occupancy
_atom_site_disorder_assembly
_atom_site_disorder_group
F1 F 0.1483(2) 0.5780(2) -0.03438(6) 0.0350(3) Uani 1 1 d . . . . .
F2 F 0.2167(3) 0.8423(3) -0.04345(7) 0.0479(4) Uani 1 1 d . . . . .
F3 F -0.0950(3) 0.8263(3) -0.01694(7) 0.0476(5) Uani 1 1 d . . . . .
O1 O 0.6887(2) 0.5547(2) 0.22079(7) 0.0271(4) Uani 1 1 d . . . . .
O2 O 0.7322(3) 0.1513(2) 0.28772(8) 0.0321(4) Uani 1 1 d . . . . .
O3 O 1.0106(3) 0.1580(2) 0.33355(8) 0.0288(4) Uani 1 1 d . . . . .
H3 H 1.083(7) 0.068(6) 0.3081(19) 0.068(12) Uiso 1 1 d . . . . .
C1 C 0.1761(3) 0.5610(3) 0.27584(9) 0.0193(4) Uani 1 1 d . . . . .
H1A H 0.0772 0.4958 0.2662 0.023 Uiso 1 1 calc R U . . .
H1B H 0.0967 0.6887 0.2846 0.023 Uiso 1 1 calc R U . . .
N2 N 0.3356(3) 0.5695(2) 0.22825(7) 0.0181(3) Uani 1 1 d . . . . .
C3 C 0.5279(3) 0.5476(3) 0.24969(9) 0.0199(4) Uani 1 1 d . . . . .
C3A C 0.5041(3) 0.5188(3) 0.31539(9) 0.0182(4) Uani 1 1 d . . . . .
H3A H 0.4665 0.6459 0.3285 0.022 Uiso 1 1 calc R U . . .
C4 C 0.6944(3) 0.3942(3) 0.34890(9) 0.0193(4) Uani 1 1 d . . . . .
H4 H 0.7922 0.4703 0.3517 0.023 Uiso 1 1 calc R U . . .
C4A C 0.6105(3) 0.3399(3) 0.40887(9) 0.0193(4) Uani 1 1 d . . . . .
O5 O 0.7500(2) 0.2447(2) 0.45183(6) 0.0215(3) Uani 1 1 d . . . . .
C5A C 0.6252(3) 0.2125(3) 0.50076(9) 0.0203(4) Uani 1 1 d . . . . .
C6 C 0.6964(4) 0.1140(3) 0.55426(10) 0.0241(4) Uani 1 1 d . . . . .
H6 H 0.8415 0.0619 0.5612 0.029 Uiso 1 1 calc R U . . .
C7 C 0.5431(4) 0.0958(3) 0.59715(9) 0.0256(5) Uani 1 1 d . . . . .
H7 H 0.5842 0.0300 0.6347 0.031 Uiso 1 1 calc R U . . .
C8 C 0.3296(4) 0.1720(3) 0.58653(10) 0.0253(5) Uani 1 1 d . . . . .
H8 H 0.2292 0.1570 0.6170 0.030 Uiso 1 1 calc R U . . .
C9 C 0.2619(4) 0.2688(3) 0.53247(9) 0.0227(4) Uani 1 1 d . . . . .
H9 H 0.1168 0.3195 0.5254 0.027 Uiso 1 1 calc R U . . .
C9A C 0.4135(3) 0.2897(3) 0.48860(9) 0.0198(4) Uani 1 1 d . . . . .
C9B C 0.4084(3) 0.3710(3) 0.42789(9) 0.0190(4) Uani 1 1 d . . . . .
C10 C 0.2256(3) 0.4615(3) 0.38930(9) 0.0211(4) Uani 1 1 d . . . . .
H10A H 0.1627 0.5951 0.3949 0.025 Uiso 1 1 calc R U . . .
H10B H 0.1170 0.3948 0.3986 0.025 Uiso 1 1 calc R U . . .
C10A C 0.3107(3) 0.4475(3) 0.32663(9) 0.0185(4) Uani 1 1 d . . . . .
H10C H 0.3535 0.3116 0.3210 0.022 Uiso 1 1 calc R U . . .
C11 C 0.2832(3) 0.6153(3) 0.16923(9) 0.0190(4) Uani 1 1 d . . . . .
C12 C 0.0717(3) 0.6753(3) 0.15567(9) 0.0214(4) Uani 1 1 d . . . . .
H12 H -0.0332 0.6886 0.1863 0.026 Uiso 1 1 calc R U . . .
C13 C 0.0138(4) 0.7157(3) 0.09783(10) 0.0243(4) Uani 1 1 d . . . . .
H13 H -0.1301 0.7547 0.0891 0.029 Uiso 1 1 calc R U . . .
C14 C 0.1654(4) 0.6991(3) 0.05291(10) 0.0254(5) Uani 1 1 d . . . . .
C15 C 0.3761(4) 0.6414(3) 0.06603(10) 0.0272(5) Uani 1 1 d . . . . .
H15 H 0.4802 0.6317 0.0352 0.033 Uiso 1 1 calc R U . . .
C16 C 0.4357(4) 0.5980(3) 0.12363(10) 0.0243(4) Uani 1 1 d . . . . .
H16 H 0.5800 0.5564 0.1321 0.029 Uiso 1 1 calc R U . . .
C17 C 0.1080(4) 0.7365(3) -0.00957(10) 0.0307(5) Uani 1 1 d . . . . .
C18 C 0.8114(3) 0.2214(3) 0.31988(9) 0.0217(4) Uani 1 1 d . . . . .
S1 S 0.29864(9) 0.13360(7) 0.21395(2) 0.02799(16) Uani 1 1 d . . . . .
O4 O 0.2590(3) -0.0279(2) 0.25654(8) 0.0305(4) Uani 1 1 d . . . . .
C19 C 0.1295(5) 0.1683(4) 0.15517(13) 0.0443(7) Uani 1 1 d . . . . .
H19A H 0.1513 0.0485 0.1402 0.066 Uiso 1 1 calc R U . . .
H19B H 0.1607 0.2614 0.1238 0.066 Uiso 1 1 calc R U . . .
H19C H -0.0165 0.2141 0.1692 0.066 Uiso 1 1 calc R U . . .
C20 C 0.5437(5) 0.0375(4) 0.17792(13) 0.0399(6) Uani 1 1 d . . . . .
H20A H 0.6555 0.0046 0.2058 0.060 Uiso 1 1 calc R U . . .
H20B H 0.5693 0.1309 0.1458 0.060 Uiso 1 1 calc R U . . .
H20C H 0.5412 -0.0759 0.1624 0.060 Uiso 1 1 calc R U . . .

loop_
_atom_site_aniso_label
_atom_site_aniso_U_11
_atom_site_aniso_U_22
_atom_site_aniso_U_33
_atom_site_aniso_U_23
_atom_site_aniso_U_13
_atom_site_aniso_U_12
F1 0.0362(8) 0.0377(8) 0.0267(7) -0.0112(6) -0.0034(6) 0.0002(6)
F2 0.0734(13) 0.0463(9) 0.0226(7) 0.0057(6) -0.0035(7) -0.0199(9)
F3 0.0413(9) 0.0563(10) 0.0265(8) -0.0094(7) -0.0135(7) 0.0196(8)
O1 0.0186(8) 0.0361(9) 0.0234(8) 0.0002(6) 0.0015(6) -0.0059(6)
O2 0.0247(9) 0.0313(9) 0.0382(10) -0.0131(7) -0.0022(7) -0.0003(7)
O3 0.0185(8) 0.0287(8) 0.0341(9) -0.0075(7) -0.0019(6) 0.0028(6)
C1 0.0135(9) 0.0224(10) 0.0178(9) -0.0010(7) 0.0011(7) -0.0002(7)
N2 0.0147(8) 0.0182(8) 0.0171(8) 0.0006(6) 0.0004(6) -0.0001(6)
C3 0.0156(10) 0.0182(9) 0.0215(10) -0.0006(7) 0.0004(8) 0.0005(7)
C3A 0.0145(9) 0.0174(9) 0.0191(9) -0.0011(7) -0.0009(7) 0.0001(7)
C4 0.0145(10) 0.0201(9) 0.0194(10) -0.0006(7) -0.0011(7) -0.0002(7)
C4A 0.0172(10) 0.0186(9) 0.0179(9) -0.0012(7) -0.0033(7) 0.0014(7)
O5 0.0178(7) 0.0224(7) 0.0187(7) -0.0001(5) -0.0028(6) 0.0016(6)
C5A 0.0215(10) 0.0178(9) 0.0181(10) -0.0035(7) 0.0004(8) -0.0002(7)
C6 0.0265(11) 0.0193(10) 0.0222(10) -0.0030(8) -0.0045(8) 0.0007(8)
C7 0.0364(13) 0.0175(9) 0.0179(10) -0.0001(7) -0.0043(9) -0.0002(9)
C8 0.0308(12) 0.0217(10) 0.0205(10) -0.0036(8) 0.0033(8) -0.0038(9)
C9 0.0221(10) 0.0212(10) 0.0215(10) -0.0036(8) 0.0015(8) -0.0015(8)
C9A 0.0200(10) 0.0180(9) 0.0185(10) -0.0033(7) -0.0002(8) -0.0009(7)
C9B 0.0173(10) 0.0189(9) 0.0175(9) -0.0013(7) -0.0013(7) -0.0008(7)
C10 0.0154(10) 0.0248(10) 0.0188(10) -0.0017(8) -0.0006(7) 0.0001(8)
C10A 0.0148(9) 0.0190(9) 0.0175(10) -0.0004(7) -0.0001(7) 0.0001(7)
C11 0.0201(10) 0.0146(9) 0.0185(9) -0.0002(7) -0.0007(8) -0.0006(7)
C12 0.0197(10) 0.0197(9) 0.0204(10) 0.0002(7) -0.0006(8) -0.0007(8)
C13 0.0220(11) 0.0231(10) 0.0235(11) 0.0001(8) -0.0041(8) -0.0007(8)
C14 0.0284(12) 0.0212(10) 0.0200(10) -0.0011(8) -0.0038(9) 0.0025(8)
C15 0.0272(12) 0.0273(11) 0.0206(10) -0.0033(8) 0.0031(9) 0.0007(9)
C16 0.0204(11) 0.0251(10) 0.0219(10) -0.0025(8) 0.0010(8) 0.0007(8)
C17 0.0343(13) 0.0277(12) 0.0225(11) -0.0036(9) -0.0020(9) 0.0028(9)
C18 0.0190(10) 0.0199(9) 0.0206(10) 0.0002(8) 0.0013(8) 0.0009(8)
S1 0.0316(3) 0.0208(3) 0.0275(3) -0.0041(2) -0.0005(2) -0.0011(2)
O4 0.0317(9) 0.0209(8) 0.0311(9) -0.0006(6) 0.0023(7) 0.0016(6)
C19 0.0524(18) 0.0359(14) 0.0411(15) 0.0019(12) -0.0200(13) -0.0064(12)
C20 0.0435(16) 0.0360(14) 0.0380(14) -0.0084(11) 0.0077(12) -0.0091(12)

loop_
_atom_type_symbol
_atom_type_description
_atom_type_scat_dispersion_real
_atom_type_scat_dispersion_imag
_atom_type_scat_source
C C 0.0181 0.0091 'International Tables Vol C Tables 4.2.6.8 and 6.1.1.4'
H H 0.0000 0.0000 'International Tables Vol C Tables 4.2.6.8 and 6.1.1.4'
F F 0.0727 0.0534 'International Tables Vol C Tables 4.2.6.8 and 6.1.1.4'
N N 0.0311 0.0180 'International Tables Vol C Tables 4.2.6.8 and 6.1.1.4'
O O 0.0492 0.0322 'International Tables Vol C Tables 4.2.6.8 and 6.1.1.4'
S S 0.3331 0.5567 'International Tables Vol C Tables 4.2.6.8 and 6.1.1.4'

loop_
_geom_angle_atom_site_label_1
_geom_angle_atom_site_label_2
_geom_angle_atom_site_label_3
_geom_angle
_geom_angle_site_symmetry_1
_geom_angle_site_symmetry_3
_geom_angle_publ_flag
C18 O3 H3 108(3) . . ?
N2 C1 C10A 101.83(15) . . ?
N2 C1 H1A 111.4 . . ?
C10A C1 H1A 111.4 . . ?
N2 C1 H1B 111.4 . . ?
C10A C1 H1B 111.4 . . ?
H1A C1 H1B 109.3 . . ?
C3 N2 C11 126.23(18) . . ?
C3 N2 C1 111.57(16) . . ?
C11 N2 C1 121.85(17) . . ?
O1 C3 N2 126.51(19) . . ?
O1 C3 C3A 126.15(19) . . ?
N2 C3 C3A 107.31(17) . . ?
C3 C3A C4 117.11(17) . . ?
C3 C3A C10A 103.03(16) . . ?
C4 C3A C10A 114.06(16) . . ?
C3 C3A H3A 107.4 . . ?
C4 C3A H3A 107.4 . . ?
C10A C3A H3A 107.4 . . ?
C4A C4 C18 111.66(17) . . ?
C4A C4 C3A 105.37(16) . . ?
C18 C4 C3A 112.63(17) . . ?
C4A C4 H4 109.0 . . ?
C18 C4 H4 109.0 . . ?
C3A C4 H4 109.0 . . ?
C9B C4A O5 113.07(18) . . ?
C9B C4A C4 128.03(19) . . ?
O5 C4A C4 118.90(18) . . ?
C4A O5 C5A 104.72(16) . . ?
C6 C5A O5 125.6(2) . . ?
C6 C5A C9A 123.8(2) . . ?
O5 C5A C9A 110.58(18) . . ?
C5A C6 C7 116.0(2) . . ?
C5A C6 H6 122.0 . . ?
C7 C6 H6 122.0 . . ?
C6 C7 C8 121.8(2) . . ?
C6 C7 H7 119.1 . . ?
C8 C7 H7 119.1 . . ?
C9 C8 C7 121.3(2) . . ?
C9 C8 H8 119.4 . . ?
C7 C8 H8 119.4 . . ?
C8 C9 C9A 118.0(2) . . ?
C8 C9 H9 121.0 . . ?
C9A C9 H9 121.0 . . ?
C5A C9A C9 119.21(19) . . ?
C5A C9A C9B 105.85(18) . . ?
C9 C9A C9B 134.9(2) . . ?
C4A C9B C9A 105.76(18) . . ?
C4A C9B C10 123.94(19) . . ?
C9A C9B C10 130.17(19) . . ?
C9B C10 C10A 106.53(17) . . ?
C9B C10 H10A 110.4 . . ?
C10A C10 H10A 110.4 . . ?
C9B C10 H10B 110.4 . . ?
C10A C10 H10B 110.4 . . ?
H10A C10 H10B 108.6 . . ?
C10 C10A C1 119.91(17) . . ?
C10 C10A C3A 110.61(17) . . ?
C1 C10A C3A 101.46(16) . . ?
C10 C10A H10C 108.1 . . ?
C1 C10A H10C 108.1 . . ?
C3A C10A H10C 108.1 . . ?
C12 C11 C16 118.99(19) . . ?
C12 C11 N2 118.86(19) . . ?
C16 C11 N2 122.13(19) . . ?
C13 C12 C11 120.6(2) . . ?
C13 C12 H12 119.7 . . ?
C11 C12 H12 119.7 . . ?
C14 C13 C12 120.2(2) . . ?
C14 C13 H13 119.9 . . ?
C12 C13 H13 119.9 . . ?
C13 C14 C15 119.6(2) . . ?
C13 C14 C17 121.3(2) . . ?
C15 C14 C17 119.0(2) . . ?
C16 C15 C14 120.7(2) . . ?
C16 C15 H15 119.7 . . ?
C14 C15 H15 119.7 . . ?
C15 C16 C11 120.0(2) . . ?
C15 C16 H16 120.0 . . ?
C11 C16 H16 120.0 . . ?
F3 C17 F1 106.2(2) . . ?
F3 C17 F2 106.7(2) . . ?
F1 C17 F2 104.84(19) . . ?
F3 C17 C14 113.0(2) . . ?
F1 C17 C14 113.06(19) . . ?
F2 C17 C14 112.5(2) . . ?
O2 C18 O3 123.9(2) . . ?
O2 C18 C4 124.2(2) . . ?
O3 C18 C4 111.92(19) . . ?
O4 S1 C20 105.48(12) . . ?
O4 S1 C19 105.89(13) . . ?
C20 S1 C19 99.52(15) . . ?
S1 C19 H19A 109.5 . . ?
S1 C19 H19B 109.5 . . ?
H19A C19 H19B 109.5 . . ?
S1 C19 H19C 109.5 . . ?
H19A C19 H19C 109.5 . . ?
H19B C19 H19C 109.5 . . ?
S1 C20 H20A 109.5 . . ?
S1 C20 H20B 109.5 . . ?
H20A C20 H20B 109.5 . . ?
S1 C20 H20C 109.5 . . ?
H20A C20 H20C 109.5 . . ?
H20B C20 H20C 109.5 . . ?

loop_
_geom_bond_atom_site_label_1
_geom_bond_atom_site_label_2
_geom_bond_distance
_geom_bond_site_symmetry_2
_geom_bond_publ_flag
F1 C17 1.348(3) . ?
F2 C17 1.351(3) . ?
F3 C17 1.337(3) . ?
O1 C3 1.229(3) . ?
O2 C18 1.213(3) . ?
O3 C18 1.324(3) . ?
O3 H3 0.96(5) . ?
C1 N2 1.477(2) . ?
C1 C10A 1.527(3) . ?
C1 H1A 0.9900 . ?
C1 H1B 0.9900 . ?
N2 C3 1.374(3) . ?
N2 C11 1.406(3) . ?
C3 C3A 1.507(3) . ?
C3A C4 1.527(3) . ?
C3A C10A 1.530(3) . ?
C3A H3A 1.0000 . ?
C4 C4A 1.497(3) . ?
C4 C18 1.526(3) . ?
C4 H4 1.0000 . ?
C4A C9B 1.350(3) . ?
C4A O5 1.383(2) . ?
O5 C5A 1.384(3) . ?
C5A C6 1.383(3) . ?
C5A C9A 1.397(3) . ?
C6 C7 1.389(3) . ?
C6 H6 0.9500 . ?
C7 C8 1.400(3) . ?
C7 H7 0.9500 . ?
C8 C9 1.385(3) . ?
C8 H8 0.9500 . ?
C9 C9A 1.400(3) . ?
C9 H9 0.9500 . ?
C9A C9B 1.442(3) . ?
C9B C10 1.503(3) . ?
C10 C10A 1.523(3) . ?
C10 H10A 0.9900 . ?
C10 H10B 0.9900 . ?
C10A H10C 1.0000 . ?
C11 C12 1.400(3) . ?
C11 C16 1.400(3) . ?
C12 C13 1.390(3) . ?
C12 H12 0.9500 . ?
C13 C14 1.385(3) . ?
C13 H13 0.9500 . ?
C14 C15 1.392(3) . ?
C14 C17 1.493(3) . ?
C15 C16 1.388(3) . ?
C15 H15 0.9500 . ?
C16 H16 0.9500 . ?
S1 O4 1.5103(17) . ?
S1 C20 1.779(3) . ?
S1 C19 1.784(3) . ?
C19 H19A 0.9800 . ?
C19 H19B 0.9800 . ?
C19 H19C 0.9800 . ?
C20 H20A 0.9800 . ?
C20 H20B 0.9800 . ?
C20 H20C 0.9800 . ?

loop_
_geom_hbond_atom_site_label_D
_geom_hbond_atom_site_label_H
_geom_hbond_atom_site_label_A
_geom_hbond_distance_DH
_geom_hbond_distance_HA
_geom_hbond_distance_DA
_geom_hbond_angle_DHA
_geom_hbond_site_symmetry_A
O3 H3 O4 0.96(5) 1.69(5) 2.609(2) 158(4) 1_655

loop_
_geom_torsion_atom_site_label_1
_geom_torsion_atom_site_label_2
_geom_torsion_atom_site_label_3
_geom_torsion_atom_site_label_4
_geom_torsion
_geom_torsion_site_symmetry_1
_geom_torsion_site_symmetry_2
_geom_torsion_site_symmetry_3
_geom_torsion_site_symmetry_4
_geom_torsion_publ_flag
C10A C1 N2 C3 -24.1(2) . . . . ?
C10A C1 N2 C11 162.26(17) . . . . ?
C11 N2 C3 O1 -4.1(3) . . . . ?
C1 N2 C3 O1 -177.3(2) . . . . ?
C11 N2 C3 C3A 174.35(17) . . . . ?
C1 N2 C3 C3A 1.1(2) . . . . ?
O1 C3 C3A C4 -33.0(3) . . . . ?
N2 C3 C3A C4 148.55(18) . . . . ?
O1 C3 C3A C10A -159.1(2) . . . . ?
N2 C3 C3A C10A 22.5(2) . . . . ?
C3 C3A C4 C4A -162.25(17) . . . . ?
C10A C3A C4 C4A -41.9(2) . . . . ?
C3 C3A C4 C18 -40.3(2) . . . . ?
C10A C3A C4 C18 80.1(2) . . . . ?
C18 C4 C4A C9B -114.5(2) . . . . ?
C3A C4 C4A C9B 8.1(3) . . . . ?
C18 C4 C4A O5 65.1(2) . . . . ?
C3A C4 C4A O5 -172.27(17) . . . . ?
C9B C4A O5 C5A 0.8(2) . . . . ?
C4 C4A O5 C5A -178.86(18) . . . . ?
C4A O5 C5A C6 177.2(2) . . . . ?
C4A O5 C5A C9A -1.3(2) . . . . ?
O5 C5A C6 C7 -178.90(19) . . . . ?
C9A C5A C6 C7 -0.6(3) . . . . ?
C5A C6 C7 C8 0.3(3) . . . . ?
C6 C7 C8 C9 0.2(3) . . . . ?
C7 C8 C9 C9A -0.5(3) . . . . ?
C6 C5A C9A C9 0.3(3) . . . . ?
O5 C5A C9A C9 178.85(18) . . . . ?
C6 C5A C9A C9B -177.3(2) . . . . ?
O5 C5A C9A C9B 1.2(2) . . . . ?
C8 C9 C9A C5A 0.2(3) . . . . ?
C8 C9 C9A C9B 177.0(2) . . . . ?
O5 C4A C9B C9A 0.0(2) . . . . ?
C4 C4A C9B C9A 179.6(2) . . . . ?
O5 C4A C9B C10 -176.32(18) . . . . ?
C4 C4A C9B C10 3.3(4) . . . . ?
C5A C9A C9B C4A -0.7(2) . . . . ?
C9 C9A C9B C4A -177.8(2) . . . . ?
C5A C9A C9B C10 175.2(2) . . . . ?
C9 C9A C9B C10 -1.8(4) . . . . ?
C4A C9B C10 C10A 18.1(3) . . . . ?
C9A C9B C10 C10A -157.2(2) . . . . ?
C9B C10 C10A C1 -167.41(18) . . . . ?
C9B C10 C10A C3A -50.0(2) . . . . ?
N2 C1 C10A C10 158.21(18) . . . . ?
N2 C1 C10A C3A 36.15(19) . . . . ?
C3 C3A C10A C10 -164.33(16) . . . . ?
C4 C3A C10A C10 67.7(2) . . . . ?
C3 C3A C10A C1 -36.04(18) . . . . ?
C4 C3A C10A C1 -164.03(16) . . . . ?
C3 N2 C11 C12 -165.22(19) . . . . ?
C1 N2 C11 C12 7.4(3) . . . . ?
C3 N2 C11 C16 16.6(3) . . . . ?
C1 N2 C11 C16 -170.80(19) . . . . ?
C16 C11 C12 C13 0.5(3) . . . . ?
N2 C11 C12 C13 -177.78(19) . . . . ?
C11 C12 C13 C14 -0.8(3) . . . . ?
C12 C13 C14 C15 0.2(3) . . . . ?
C12 C13 C14 C17 178.3(2) . . . . ?
C13 C14 C15 C16 0.8(3) . . . . ?
C17 C14 C15 C16 -177.4(2) . . . . ?
C14 C15 C16 C11 -1.2(3) . . . . ?
C12 C11 C16 C15 0.5(3) . . . . ?
N2 C11 C16 C15 178.7(2) . . . . ?
C13 C14 C17 F3 14.5(3) . . . . ?
C15 C14 C17 F3 -167.3(2) . . . . ?
C13 C14 C17 F1 -106.1(3) . . . . ?
C15 C14 C17 F1 72.1(3) . . . . ?
C13 C14 C17 F2 135.4(2) . . . . ?
C15 C14 C17 F2 -46.4(3) . . . . ?
C4A C4 C18 O2 93.8(3) . . . . ?
C3A C4 C18 O2 -24.6(3) . . . . ?
C4A C4 C18 O3 -86.8(2) . . . . ?
C3A C4 C18 O3 154.82(18) . . . . ?
